data_2243322
loop_
_publ_author_name
'Anstey, Mitchell R.'
'Bost, John L.'
'Grumman, Anna S.'
'Kennedy, Nicholas D.'
'Whited, Matthew T.'

_publ_section_title
;
 Crystal structures of
 <i>trans</i>-acetyldicarbonyl(\h^5^-cyclopentadienyl)(1,3,5-triaza-7-phosphaadamantane)molybdenum(II)
 and
 <i>trans</i>-acetyldicarbonyl(\h^5^-cyclopentadienyl)(3,7-diacetyl-1,3,7-triaza-5-phosphabicyclo[3.3.1]nonane)molybdenum(II)
;
_journal_issue 4
_journal_name_full 'Acta Crystallographica Section E'
_journal_page_first 547
_journal_page_last 551
_journal_paper_doi 10.1107/S2056989020003679
_journal_volume 76
_journal_year 2020
_chemical_formula_iupac '[Mo (C5 H5) (C2 H2 O1) (C6 H12 N3 P) (C O)2]'
_chemical_formula_moiety 'C15 H20 Mo N3 O3 P'
_chemical_formula_sum 'C15 H20 Mo N3 O3 P'
_chemical_formula_weight 417.25
_chemical_name_systematic
<i>trans</i>-Acetyldicarbonyl(\h^5^-cyclopentadienyl)(1,3,5-triaza-7-phosphaadamantane)molybdenum(II)
_space_group_crystal_system monoclinic
_space_group_IT_number 14
_space_group_name_Hall '-P 2ybc'
_space_group_name_H-M_alt 'P 1 21/c 1'
_atom_sites_solution_hydrogens geom
_atom_sites_solution_primary dual
_audit_creation_method
;
Olex2 1.2
(compiled 2018.05.29 svn.r3508 for OlexSys, GUI svn.r5506)
;
_cell_angle_alpha 90
_cell_angle_beta 107.694(6)
_cell_angle_gamma 90
_cell_formula_units_Z 4
_cell_length_a 9.7919(14)
_cell_length_b 14.5757(13)
_cell_length_c 12.1140(12)
_cell_measurement_reflns_used 9370
_cell_measurement_temperature 100(2)
_cell_measurement_theta_max 27.542
_cell_measurement_theta_min 3.306
_cell_volume 1647.2(3)
_computing_cell_refinement
;
SAINT (Bruker, 2018)
;
_computing_data_collection
;
SAINT (Bruker, 2018)
;
_computing_data_reduction
;
SAINT (Bruker, 2018)
;
_computing_molecular_graphics
;
Mercury (Macrae <i>et al.</i>,  2020)
;
_computing_publication_material
;
publCIF (Westrip, 2010)
;
_computing_structure_refinement
;
<i>SHELXL2018/3</i> (Sheldrick, 2015b)
;
_computing_structure_solution
;
<i>SHELXT2014/5</i> (Sheldrick, 2015a)
;
_diffrn_ambient_temperature 99.97
_diffrn_measured_fraction_theta_full 0.998
_diffrn_measured_fraction_theta_max 0.996
_diffrn_measurement_device 'CMOS area detector'
_diffrn_measurement_device_type 'Bruker D8QUEST'
_diffrn_measurement_method '\w and \f scans'
_diffrn_radiation_type MoK\a
_diffrn_radiation_wavelength 0.71073
_diffrn_reflns_av_R_equivalents 0.0395
_diffrn_reflns_av_unetI/netI 0.0192
_diffrn_reflns_limit_h_max 12
_diffrn_reflns_limit_h_min -12
_diffrn_reflns_limit_k_max 18
_diffrn_reflns_limit_k_min -18
_diffrn_reflns_limit_l_max 15
_diffrn_reflns_limit_l_min -15
_diffrn_reflns_number 32227
_diffrn_reflns_theta_full 25.242
_diffrn_reflns_theta_max 27.558
_diffrn_reflns_theta_min 3.306
_exptl_absorpt_coefficient_mu 0.911
_exptl_absorpt_correction_T_max 0.7456
_exptl_absorpt_correction_T_min 0.7087
_exptl_absorpt_correction_type multi-scan
_exptl_absorpt_process_details
;
(SADABS; Bruker, 2016)
;
_exptl_crystal_colour orange
_exptl_crystal_density_diffrn 1.683
_exptl_crystal_description block
_exptl_crystal_F_000 848
_exptl_crystal_size_max 0.2
_exptl_crystal_size_mid 0.19
_exptl_crystal_size_min 0.15
_refine_diff_density_max 0.451
_refine_diff_density_min -0.348
_refine_ls_extinction_coef 0.0040(2)
_refine_ls_extinction_expression Fc^*^=kFc[1+0.001xFc^2^\l^3^/sin(2\q)]^-1/4^
_refine_ls_extinction_method
;
SHELXL2018/3 (Sheldrick 2015b)
;
_refine_ls_goodness_of_fit_ref 1.067
_refine_ls_hydrogen_treatment constr
_refine_ls_matrix_type full
_refine_ls_number_parameters 210
_refine_ls_number_reflns 3785
_refine_ls_number_restraints 0
_refine_ls_restrained_S_all 1.067
_refine_ls_R_factor_all 0.0255
_refine_ls_R_factor_gt 0.0201
_refine_ls_shift/su_max 0.001
_refine_ls_shift/su_mean 0.000
_refine_ls_structure_factor_coef Fsqd
_refine_ls_weighting_details 'w=1/[\s^2^(Fo^2^)+(0.0124P)^2^+1.3596P] where P=(Fo^2^+2Fc^2^)/3'
_refine_ls_weighting_scheme calc
_refine_ls_wR_factor_gt 0.0407
_refine_ls_wR_factor_ref 0.0425
_reflns_number_gt 3379
_reflns_number_total 3785
_reflns_threshold_expression 'I > 2\s(I)'
_cod_data_source_file zl2775sup1.cif
_cod_data_source_block 1
_cod_database_code 2243322
_shelx_space_group_comment
;
The symmetry employed for this shelxl refinement is uniquely defined
by the following loop, which should always be used as a source of
symmetry information in preference to the above space-group names.
They are only intended as comments.
;
_shelx_estimated_absorpt_t_min 0.839
_shelx_estimated_absorpt_t_max 0.875

loop_
_space_group_symop_operation_xyz
'x, y, z'
'-x, y+1/2, -z+1/2'
'-x, -y, -z'
'x, -y-1/2, z-1/2'

loop_
_atom_site_type_symbol
_atom_site_label
_atom_site_fract_x
_atom_site_fract_y
_atom_site_fract_z
_atom_site_U_iso_or_equiv
_atom_site_adp_type
_atom_site_calc_flag
_atom_site_occupancy
_atom_site_disorder_assembly
_atom_site_disorder_group
Mo Mo1 0.59777(2) 0.49328(2) 0.28768(2) 0.00886(5) Uani d 1 . .
P P1 0.76523(4) 0.41400(3) 0.20808(4) 0.01095(9) Uani d 1 . .
O O1 0.65998(14) 0.65083(9) 0.13519(11) 0.0225(3) Uani d 1 . .
O O2 0.85977(13) 0.47150(9) 0.51067(11) 0.0203(3) Uani d 1 . .
O O3 0.47562(13) 0.66109(8) 0.37491(10) 0.0174(3) Uani d 1 . .
N N1 0.81148(15) 0.31674(11) 0.02647(13) 0.0187(3) Uani d 1 . .
N N2 0.95915(17) 0.27288(11) 0.22389(14) 0.0216(3) Uani d 1 . .
N N3 1.00813(15) 0.41777(10) 0.13718(13) 0.0172(3) Uani d 1 . .
C C1 0.64170(17) 0.59232(12) 0.19293(14) 0.0145(3) Uani d 1 . .
C C2 0.76722(17) 0.48263(11) 0.42615(14) 0.0131(3) Uani d 1 . .
C C3 0.59049(18) 0.62704(11) 0.37674(13) 0.0126(3) Uani d 1 . .
C C4 0.72533(19) 0.67895(11) 0.44048(15) 0.0172(3) Uani d 1 . .
H H4A 0.768353 0.651212 0.516872 0.026 Uiso calc 1 . .
H H4B 0.701269 0.743146 0.449920 0.026 Uiso calc 1 . .
H H4C 0.793647 0.676106 0.395903 0.026 Uiso calc 1 . .
C C5 0.39034(18) 0.42909(12) 0.16033(15) 0.0165(3) Uani d 1 . .
H H5 0.372255 0.432040 0.078793 0.020 Uiso calc 1 . .
C C6 0.35024(17) 0.49564(12) 0.22997(14) 0.0155(3) Uani d 1 . .
H H6 0.300765 0.551374 0.203612 0.019 Uiso calc 1 . .
C C7 0.39757(17) 0.46382(12) 0.34674(15) 0.0155(3) Uani d 1 . .
H H7 0.385727 0.495068 0.412043 0.019 Uiso calc 1 . .
C C8 0.46496(18) 0.37807(12) 0.34879(15) 0.0164(3) Uani d 1 . .
H H8 0.504922 0.340967 0.415265 0.020 Uiso calc 1 . .
C C9 0.46240(18) 0.35724(11) 0.23437(15) 0.0164(3) Uani d 1 . .
H H9 0.502247 0.304029 0.210865 0.020 Uiso calc 1 . .
C C10 0.69704(17) 0.36231(12) 0.06169(14) 0.0155(3) Uani d 1 . .
H H10A 0.621580 0.316952 0.061143 0.019 Uiso calc 1 . .
H H10B 0.653123 0.410872 0.004845 0.019 Uiso calc 1 . .
C C11 0.86374(19) 0.31312(12) 0.28477(16) 0.0196(4) Uani d 1 . .
H H11A 0.921558 0.331544 0.363817 0.023 Uiso calc 1 . .
H H11B 0.794116 0.266087 0.292213 0.023 Uiso calc 1 . .
C C12 0.91942(17) 0.47689(12) 0.18647(15) 0.0163(3) Uani d 1 . .
H H12A 0.883561 0.529431 0.133844 0.020 Uiso calc 1 . .
H H12B 0.979281 0.501540 0.261788 0.020 Uiso calc 1 . .
C C13 0.8764(2) 0.24240(13) 0.10693(17) 0.0232(4) Uani d 1 . .
H H13A 0.940468 0.206656 0.073719 0.028 Uiso calc 1 . .
H H13B 0.799353 0.200736 0.113403 0.028 Uiso calc 1 . .
C C14 1.06640(18) 0.34022(13) 0.21383(16) 0.0220(4) Uani d 1 . .
H H14A 1.116912 0.364261 0.292037 0.026 Uiso calc 1 . .
H H14B 1.138175 0.308452 0.184965 0.026 Uiso calc 1 . .
C C15 0.92521(19) 0.38166(13) 0.02367(15) 0.0202(4) Uani d 1 . .
H H15A 0.991757 0.350678 -0.011587 0.024 Uiso calc 1 . .
H H15B 0.881223 0.433817 -0.027049 0.024 Uiso calc 1 . .

loop_
_atom_site_aniso_label
_atom_site_aniso_U_11
_atom_site_aniso_U_22
_atom_site_aniso_U_33
_atom_site_aniso_U_12
_atom_site_aniso_U_13
_atom_site_aniso_U_23
Mo1 0.00893(7) 0.00963(7) 0.00871(7) -0.00047(5) 0.00374(5) 0.00005(5)
P1 0.01048(19) 0.0127(2) 0.01055(19) 0.00010(15) 0.00453(15) -0.00002(15)
O1 0.0294(7) 0.0204(7) 0.0202(7) -0.0010(5) 0.0112(6) 0.0064(5)
O2 0.0154(6) 0.0258(7) 0.0171(6) 0.0012(5) 0.0009(5) 0.0017(5)
O3 0.0188(6) 0.0139(6) 0.0211(6) 0.0019(5) 0.0087(5) -0.0011(5)
N1 0.0138(7) 0.0263(8) 0.0182(7) -0.0026(6) 0.0081(6) -0.0083(6)
N2 0.0202(7) 0.0230(8) 0.0251(8) 0.0084(6) 0.0119(7) 0.0022(6)
N3 0.0120(7) 0.0238(8) 0.0176(7) -0.0007(6) 0.0069(6) -0.0027(6)
C1 0.0131(8) 0.0179(8) 0.0128(8) 0.0013(6) 0.0044(6) -0.0018(6)
C2 0.0141(8) 0.0124(8) 0.0153(8) -0.0004(6) 0.0082(7) -0.0005(6)
C3 0.0193(8) 0.0100(7) 0.0094(7) 0.0006(6) 0.0057(6) 0.0025(6)
C4 0.0207(9) 0.0139(8) 0.0161(8) -0.0017(7) 0.0042(7) 0.0000(6)
C5 0.0139(8) 0.0212(9) 0.0136(8) -0.0057(7) 0.0027(7) -0.0039(7)
C6 0.0083(7) 0.0182(8) 0.0188(8) -0.0017(6) 0.0023(6) -0.0021(7)
C7 0.0124(8) 0.0205(8) 0.0169(8) -0.0058(6) 0.0094(7) -0.0049(7)
C8 0.0164(8) 0.0168(8) 0.0170(8) -0.0062(6) 0.0066(7) 0.0021(6)
C9 0.0167(8) 0.0128(8) 0.0226(9) -0.0057(6) 0.0101(7) -0.0042(7)
C10 0.0105(7) 0.0222(9) 0.0146(8) -0.0018(6) 0.0051(6) -0.0047(7)
C11 0.0217(9) 0.0209(9) 0.0190(9) 0.0089(7) 0.0105(7) 0.0058(7)
C12 0.0127(8) 0.0181(8) 0.0197(8) -0.0029(6) 0.0071(7) -0.0043(6)
C13 0.0218(9) 0.0191(9) 0.0328(10) 0.0005(7) 0.0143(8) -0.0081(8)
C14 0.0126(8) 0.0319(10) 0.0212(9) 0.0048(7) 0.0047(7) -0.0025(8)
C15 0.0154(8) 0.0306(10) 0.0173(9) -0.0029(7) 0.0090(7) -0.0036(7)

loop_
_atom_type_symbol
_atom_type_description
_atom_type_scat_dispersion_real
_atom_type_scat_dispersion_imag
_atom_type_scat_source
C C 0.0033 0.0016 'International Tables Vol C Tables 4.2.6.8 and 6.1.1.4'
H H 0.0000 0.0000 'International Tables Vol C Tables 4.2.6.8 and 6.1.1.4'
Mo Mo -1.6832 0.6857 'International Tables Vol C Tables 4.2.6.8 and 6.1.1.4'
N N 0.0061 0.0033 'International Tables Vol C Tables 4.2.6.8 and 6.1.1.4'
O O 0.0106 0.0060 'International Tables Vol C Tables 4.2.6.8 and 6.1.1.4'
P P 0.1023 0.0942 'International Tables Vol C Tables 4.2.6.8 and 6.1.1.4'

loop_
_geom_angle_atom_site_label_1
_geom_angle_atom_site_label_2
_geom_angle_atom_site_label_3
_geom_angle_site_symmetry_1
_geom_angle_site_symmetry_3
_geom_angle
_geom_angle_publ_flag
C1 Mo1 P1 . . 79.89(5) yes
C1 Mo1 C2 . . 106.05(7) yes
C1 Mo1 C3 . . 71.80(6) yes
C1 Mo1 C5 . . 102.02(6) ?
C1 Mo1 C6 . . 101.98(6) ?
C1 Mo1 C7 . . 131.98(6) ?
C1 Mo1 C8 . . 159.38(6) ?
C1 Mo1 C9 . . 131.21(6) ?
C2 Mo1 P1 . . 78.80(5) yes
C2 Mo1 C3 . . 78.51(6) yes
C2 Mo1 C5 . . 149.93(6) ?
C2 Mo1 C6 . . 142.35(6) ?
C2 Mo1 C7 . . 107.08(6) ?
C2 Mo1 C8 . . 94.47(6) ?
C2 Mo1 C9 . . 115.01(6) ?
C3 Mo1 P1 . . 136.77(4) yes
C3 Mo1 C5 . . 121.15(6) ?
C3 Mo1 C6 . . 87.06(6) ?
C3 Mo1 C7 . . 81.90(6) ?
C3 Mo1 C8 . . 111.38(6) ?
C3 Mo1 C9 . . 139.87(6) ?
C5 Mo1 P1 . . 95.93(4) ?
C5 Mo1 C8 . . 58.34(6) ?
C5 Mo1 C9 . . 35.12(6) ?
C6 Mo1 P1 . . 131.22(4) ?
C6 Mo1 C5 . . 35.48(6) ?
C6 Mo1 C7 . . 35.85(6) ?
C6 Mo1 C8 . . 58.76(6) ?
C6 Mo1 C9 . . 58.66(6) ?
C7 Mo1 P1 . . 140.20(4) ?
C7 Mo1 C5 . . 58.95(6) ?
C7 Mo1 C8 . . 34.91(6) ?
C7 Mo1 C9 . . 58.20(6) ?
C8 Mo1 P1 . . 106.65(4) ?
C9 Mo1 P1 . . 83.27(4) ?
C9 Mo1 C8 . . 34.66(6) ?
C10 P1 Mo1 . . 118.82(5) ?
C11 P1 Mo1 . . 119.40(6) ?
C11 P1 C10 . . 97.98(8) ?
C11 P1 C12 . . 98.14(8) ?
C12 P1 Mo1 . . 119.85(6) ?
C12 P1 C10 . . 97.93(8) ?
C13 N1 C10 . . 110.79(14) ?
C13 N1 C15 . . 108.21(14) ?
C15 N1 C10 . . 111.40(14) ?
C13 N2 C11 . . 110.75(14) ?
C14 N2 C11 . . 110.66(14) ?
C14 N2 C13 . . 108.68(14) ?
C14 N3 C12 . . 111.03(14) ?
C14 N3 C15 . . 108.41(14) ?
C15 N3 C12 . . 111.33(13) ?
O1 C1 Mo1 . . 176.52(15) ?
O2 C2 Mo1 . . 174.40(14) ?
O3 C3 Mo1 . . 120.54(12) ?
O3 C3 C4 . . 117.45(15) ?
C4 C3 Mo1 . . 122.01(11) ?
C3 C4 H4A . . 109.5 ?
C3 C4 H4B . . 109.5 ?
C3 C4 H4C . . 109.5 ?
H4A C4 H4B . . 109.5 ?
H4A C4 H4C . . 109.5 ?
H4B C4 H4C . . 109.5 ?
Mo1 C5 H5 . . 121.2 ?
C6 C5 Mo1 . . 71.09(9) ?
C6 C5 H5 . . 126.2 ?
C6 C5 C9 . . 107.66(15) ?
C9 C5 Mo1 . . 73.34(9) ?
C9 C5 H5 . . 126.2 ?
Mo1 C6 H6 . . 119.7 ?
C5 C6 Mo1 . . 73.43(9) ?
C5 C6 H6 . . 126.2 ?
C5 C6 C7 . . 107.62(15) ?
C7 C6 Mo1 . . 72.55(9) ?
C7 C6 H6 . . 126.2 ?
Mo1 C7 H7 . . 119.7 ?
C6 C7 Mo1 . . 71.60(9) ?
C6 C7 H7 . . 125.8 ?
C8 C7 Mo1 . . 74.63(9) ?
C8 C7 C6 . . 108.37(15) ?
C8 C7 H7 . . 125.8 ?
Mo1 C8 H8 . . 122.9 ?
C7 C8 Mo1 . . 70.46(9) ?
C7 C8 H8 . . 126.1 ?
C7 C8 C9 . . 107.74(15) ?
C9 C8 Mo1 . . 72.19(9) ?
C9 C8 H8 . . 126.1 ?
Mo1 C9 H9 . . 121.3 ?
C5 C9 Mo1 . . 71.54(9) ?
C5 C9 H9 . . 125.7 ?
C8 C9 Mo1 . . 73.15(9) ?
C8 C9 C5 . . 108.60(15) ?
C8 C9 H9 . . 125.7 ?
P1 C10 H10A . . 109.2 ?
P1 C10 H10B . . 109.2 ?
N1 C10 P1 . . 112.07(11) ?
N1 C10 H10A . . 109.2 ?
N1 C10 H10B . . 109.2 ?
H10A C10 H10B . . 107.9 ?
P1 C11 H11A . . 109.2 ?
P1 C11 H11B . . 109.2 ?
N2 C11 P1 . . 112.21(12) ?
N2 C11 H11A . . 109.2 ?
N2 C11 H11B . . 109.2 ?
H11A C11 H11B . . 107.9 ?
P1 C12 H12A . . 109.2 ?
P1 C12 H12B . . 109.2 ?
N3 C12 P1 . . 111.98(11) ?
N3 C12 H12A . . 109.2 ?
N3 C12 H12B . . 109.2 ?
H12A C12 H12B . . 107.9 ?
N1 C13 N2 . . 114.68(15) ?
N1 C13 H13A . . 108.6 ?
N1 C13 H13B . . 108.6 ?
N2 C13 H13A . . 108.6 ?
N2 C13 H13B . . 108.6 ?
H13A C13 H13B . . 107.6 ?
N2 C14 H14A . . 108.6 ?
N2 C14 H14B . . 108.6 ?
N3 C14 N2 . . 114.69(14) ?
N3 C14 H14A . . 108.6 ?
N3 C14 H14B . . 108.6 ?
H14A C14 H14B . . 107.6 ?
N1 C15 H15A . . 108.6 ?
N1 C15 H15B . . 108.6 ?
N3 C15 N1 . . 114.65(14) ?
N3 C15 H15A . . 108.6 ?
N3 C15 H15B . . 108.6 ?
H15A C15 H15B . . 107.6 ?

loop_
_geom_bond_atom_site_label_1
_geom_bond_atom_site_label_2
_geom_bond_site_symmetry_2
_geom_bond_distance
_geom_bond_publ_flag
Mo1 P1 . 2.4321(5) yes
Mo1 C1 . 1.9714(17) yes
Mo1 C2 . 1.9746(17) yes
Mo1 C3 . 2.2398(16) yes
Mo1 C5 . 2.3401(16) ?
Mo1 C6 . 2.3097(16) ?
Mo1 C7 . 2.3221(16) ?
Mo1 C8 . 2.3759(16) ?
Mo1 C9 . 2.3634(16) ?
P1 C10 . 1.8543(17) ?
P1 C11 . 1.8468(17) ?
P1 C12 . 1.8517(17) ?
O1 C1 . 1.151(2) ?
O2 C2 . 1.154(2) ?
O3 C3 . 1.223(2) ?
N1 C10 . 1.473(2) ?
N1 C13 . 1.467(2) ?
N1 C15 . 1.470(2) ?
N2 C11 . 1.476(2) ?
N2 C13 . 1.471(2) ?
N2 C14 . 1.469(2) ?
N3 C12 . 1.473(2) ?
N3 C14 . 1.464(2) ?
N3 C15 . 1.466(2) ?
C3 C4 . 1.514(2) ?
C4 H4A . 0.9800 ?
C4 H4B . 0.9800 ?
C4 H4C . 0.9800 ?
C5 H5 . 0.9500 ?
C5 C6 . 1.417(2) ?
C5 C9 . 1.419(2) ?
C6 H6 . 0.9500 ?
C6 C7 . 1.426(2) ?
C7 H7 . 0.9500 ?
C7 C8 . 1.410(2) ?
C8 H8 . 0.9500 ?
C8 C9 . 1.412(2) ?
C9 H9 . 0.9500 ?
C10 H10A . 0.9900 ?
C10 H10B . 0.9900 ?
C11 H11A . 0.9900 ?
C11 H11B . 0.9900 ?
C12 H12A . 0.9900 ?
C12 H12B . 0.9900 ?
C13 H13A . 0.9900 ?
C13 H13B . 0.9900 ?
C14 H14A . 0.9900 ?
C14 H14B . 0.9900 ?
C15 H15A . 0.9900 ?
C15 H15B . 0.9900 ?

loop_
_geom_hbond_atom_site_label_D
_geom_hbond_atom_site_label_H
_geom_hbond_atom_site_label_A
_geom_hbond_site_symmetry_A
_geom_hbond_distance_DH
_geom_hbond_distance_HA
_geom_hbond_distance_DA
_geom_hbond_angle_DHA
_geom_hbond_publ_flag
C8 H8 O3 3_666 0.95 2.49 3.269(2) 139.1 yes
C9 H9 O3 2_645 0.95 2.37 3.284(2) 162.0 yes

loop_
_geom_torsion_atom_site_label_1
_geom_torsion_atom_site_label_2
_geom_torsion_atom_site_label_3
_geom_torsion_atom_site_label_4
_geom_torsion_site_symmetry_1
_geom_torsion_site_symmetry_2
_geom_torsion_site_symmetry_3
_geom_torsion_site_symmetry_4
_geom_torsion
_geom_torsion_publ_flag
Mo1 P1 C10 N1 . . . . -179.79(10) ?
Mo1 P1 C11 N2 . . . . 179.31(10) ?
Mo1 P1 C12 N3 . . . . -179.75(9) ?
Mo1 C5 C6 C7 . . . . -64.99(11) ?
Mo1 C5 C9 C8 . . . . 64.24(12) ?
Mo1 C6 C7 C8 . . . . -66.13(11) ?
Mo1 C7 C8 C9 . . . . -62.98(11) ?
Mo1 C8 C9 C5 . . . . -63.20(11) ?
C5 C6 C7 Mo1 . . . . 65.58(11) ?
C5 C6 C7 C8 . . . . -0.55(18) ?
C6 C5 C9 Mo1 . . . . -63.24(11) ?
C6 C5 C9 C8 . . . . 1.00(18) ?
C6 C7 C8 Mo1 . . . . 64.14(11) ?
C6 C7 C8 C9 . . . . 1.17(18) ?
C7 C8 C9 Mo1 . . . . 61.86(11) ?
C7 C8 C9 C5 . . . . -1.34(18) ?
C9 C5 C6 Mo1 . . . . 64.71(11) ?
C9 C5 C6 C7 . . . . -0.28(18) ?
C10 P1 C11 N2 . . . . 49.70(14) ?
C10 P1 C12 N3 . . . . -49.88(13) ?
C10 N1 C13 N2 . . . . -67.97(19) ?
C10 N1 C15 N3 . . . . 66.86(19) ?
C11 P1 C10 N1 . . . . -49.79(14) ?
C11 P1 C12 N3 . . . . 49.41(13) ?
C11 N2 C13 N1 . . . . 67.75(19) ?
C11 N2 C14 N3 . . . . -67.81(19) ?
C12 P1 C10 N1 . . . . 49.65(14) ?
C12 P1 C11 N2 . . . . -49.56(14) ?
C12 N3 C14 N2 . . . . 68.04(18) ?
C12 N3 C15 N1 . . . . -67.16(19) ?
C13 N1 C10 P1 . . . . 60.54(16) ?
C13 N1 C15 N3 . . . . -55.17(19) ?
C13 N2 C11 P1 . . . . -60.33(18) ?
C13 N2 C14 N3 . . . . 54.00(19) ?
C14 N2 C11 P1 . . . . 60.25(17) ?
C14 N2 C13 N1 . . . . -54.01(19) ?
C14 N3 C12 P1 . . . . -60.30(16) ?
C14 N3 C15 N1 . . . . 55.25(19) ?
C15 N1 C10 P1 . . . . -59.98(17) ?
C15 N1 C13 N2 . . . . 54.43(19) ?
C15 N3 C12 P1 . . . . 60.59(17) ?
C15 N3 C14 N2 . . . . -54.55(19) ?

_cod_database_fobs_code 2243322
